data_1524267
loop_
_publ_author_name
'Dogguy Smiri, L.'
'Pardo, M.P.'
'Dung, N.H.'

_publ_section_title
;
 Macle et structure cristalline de Mn0.75 Ga2.17 S4
;
_journal_name_full 'Materials Research Bulletin'
_journal_page_first 661
_journal_page_last 665
_journal_volume 13
_journal_year 1978
_chemical_formula_sum 'Ga2.17 Mn0.75 S4'
_chemical_name_systematic 'Mn0.75 Ga2.17 S4'
_space_group_IT_number 82
_symmetry_space_group_name_Hall 'I -4'
_symmetry_space_group_name_H-M 'I -4'
_cell_angle_alpha 90
_cell_angle_beta 90
_cell_angle_gamma 90
_cell_formula_units_Z 2
_cell_length_a 5.456
_cell_length_b 5.456
_cell_length_c 10.22
_cell_volume 304.228
_citation_journal_id_ASTM MRBUAC
_cod_data_source_file DogguySmiri_MRBUAC_1978_349.cif
_cod_data_source_block Ga2.17Mn0.75S4
_cod_original_cell_volume 304.2283
_cod_database_code 1524267

loop_
_symmetry_equiv_pos_as_xyz
x,y,z
y,-x,-z
-x,-y,z
-y,x,-z
x+1/2,y+1/2,z+1/2
y+1/2,-x+1/2,-z+1/2
-x+1/2,-y+1/2,z+1/2
-y+1/2,x+1/2,-z+1/2

loop_
_atom_site_label
_atom_site_type_symbol
_atom_site_fract_x
_atom_site_fract_y
_atom_site_fract_z
_atom_site_occupancy
_atom_site_U_iso_or_equiv
Ga2 Ga+3 0 0 0 1 0.0
Mn1 Mn+2 0 0 0.5 0.75 0.0
Ga3 Ga+3 0 0 0.5 0.17 0.0
S1 S-2 0.2469 0.2506 0.1317 1 0.0
Ga1 Ga+3 0 0.5 0.25 1 0.0
